data_1549722
loop_
_publ_author_name
'Sasaki, S.'
'Prewitt, C.T.'
'Sato, Y.'
'Ito, E.'

_publ_section_title
;
 Single-crystal X Ray study of gamma Mg2SiO4 : partially disordered model
 (final result)
;
_journal_name_full 'Journal of Geophysical Research: Solid Earth'
_journal_page_first 7829
_journal_page_last 7832
_journal_volume 87
_journal_year 1982
_chemical_formula_sum 'Mg2 O4 Si'
_chemical_name_common ringwoodite
_chemical_name_mineral ringwoodite
_space_group_IT_number 227
_space_group_name_H-M_alt 'F d -3 m'
_symmetry_space_group_name_Hall 'F 4d 2 3 -1d'
_symmetry_space_group_name_H-M 'F d -3 m :1'
_cell_angle_alpha 90
_cell_angle_beta 90
_cell_angle_gamma 90
_cell_formula_units_Z 8
_cell_length_a 8.0649(1)
_cell_length_b 8.0649(1)
_cell_length_c 8.0649(1)
_cell_volume 524.562(11)
_cod_data_source_file Mg2SiO4-gamma_JGR_ocup.cif
_cod_data_source_block Mg2SiO4_ringwoodite_disorder
_cod_original_formula_sum 'Mg2 Si O4'
_cod_database_code 1549722

loop_
_space_group_symop_operation_xyz
'x, y, z'
'-x, -y+1/2, z+1/2'
'-x+1/2, y+1/2, -z'
'x+1/2, -y, -z+1/2'
'z, x, y'
'z+1/2, -x, -y+1/2'
'-z, -x+1/2, y+1/2'
'-z+1/2, x+1/2, -y'
'y, z, x'
'-y+1/2, z+1/2, -x'
'y+1/2, -z, -x+1/2'
'-y, -z+1/2, x+1/2'
'y+3/4, x+1/4, -z+3/4'
'-y+1/4, -x+1/4, -z+1/4'
'y+1/4, -x+3/4, z+3/4'
'-y+3/4, x+3/4, z+1/4'
'x+3/4, z+1/4, -y+3/4'
'-x+3/4, z+3/4, y+1/4'
'-x+1/4, -z+1/4, -y+1/4'
'x+1/4, -z+3/4, y+3/4'
'z+3/4, y+1/4, -x+3/4'
'z+1/4, -y+3/4, x+3/4'
'-z+3/4, y+3/4, x+1/4'
'-z+1/4, -y+1/4, -x+1/4'
'-x+1/4, -y+1/4, -z+1/4'
'x+1/4, y+3/4, -z+3/4'
'x+3/4, -y+3/4, z+1/4'
'-x+3/4, y+1/4, z+3/4'
'-z+1/4, -x+1/4, -y+1/4'
'-z+3/4, x+1/4, y+3/4'
'z+1/4, x+3/4, -y+3/4'
'z+3/4, -x+3/4, y+1/4'
'-y+1/4, -z+1/4, -x+1/4'
'y+3/4, -z+3/4, x+1/4'
'-y+3/4, z+1/4, x+3/4'
'y+1/4, z+3/4, -x+3/4'
'-y+1/2, -x, z+1/2'
'y, x, z'
'-y, x+1/2, -z+1/2'
'y+1/2, -x+1/2, -z'
'-x+1/2, -z, y+1/2'
'x+1/2, -z+1/2, -y'
'x, z, y'
'-x, z+1/2, -y+1/2'
'-z+1/2, -y, x+1/2'
'-z, y+1/2, -x+1/2'
'z+1/2, -y+1/2, -x'
'z, y, x'
'x, y+1/2, z+1/2'
'-x, -y, z'
'-x+1/2, y, -z+1/2'
'x+1/2, -y+1/2, -z'
'z, x+1/2, y+1/2'
'z+1/2, -x+1/2, -y'
'-z, -x, y'
'-z+1/2, x, -y+1/2'
'y, z+1/2, x+1/2'
'-y+1/2, z, -x+1/2'
'y+1/2, -z+1/2, -x'
'-y, -z, x'
'y+3/4, x+3/4, -z+1/4'
'-y+1/4, -x+3/4, -z+3/4'
'y+1/4, -x+1/4, z+1/4'
'-y+3/4, x+1/4, z+3/4'
'x+3/4, z+3/4, -y+1/4'
'-x+3/4, z+1/4, y+3/4'
'-x+1/4, -z+3/4, -y+3/4'
'x+1/4, -z+1/4, y+1/4'
'z+3/4, y+3/4, -x+1/4'
'z+1/4, -y+1/4, x+1/4'
'-z+3/4, y+1/4, x+3/4'
'-z+1/4, -y+3/4, -x+3/4'
'-x+1/4, -y+3/4, -z+3/4'
'x+1/4, y+1/4, -z+1/4'
'x+3/4, -y+1/4, z+3/4'
'-x+3/4, y+3/4, z+1/4'
'-z+1/4, -x+3/4, -y+3/4'
'-z+3/4, x+3/4, y+1/4'
'z+1/4, x+1/4, -y+1/4'
'z+3/4, -x+1/4, y+3/4'
'-y+1/4, -z+3/4, -x+3/4'
'y+3/4, -z+1/4, x+3/4'
'-y+3/4, z+3/4, x+1/4'
'y+1/4, z+1/4, -x+1/4'
'-y+1/2, -x+1/2, z'
'y, x+1/2, z+1/2'
'-y, x, -z'
'y+1/2, -x, -z+1/2'
'-x+1/2, -z+1/2, y'
'x+1/2, -z, -y+1/2'
'x, z+1/2, y+1/2'
'-x, z, -y'
'-z+1/2, -y+1/2, x'
'-z, y, -x'
'z+1/2, -y, -x+1/2'
'z, y+1/2, x+1/2'
'x+1/2, y, z+1/2'
'-x+1/2, -y+1/2, z'
'-x, y+1/2, -z+1/2'
'x, -y, -z'
'z+1/2, x, y+1/2'
'z, -x, -y'
'-z+1/2, -x+1/2, y'
'-z, x+1/2, -y+1/2'
'y+1/2, z, x+1/2'
'-y, z+1/2, -x+1/2'
'y, -z, -x'
'-y+1/2, -z+1/2, x'
'y+1/4, x+1/4, -z+1/4'
'-y+3/4, -x+1/4, -z+3/4'
'y+3/4, -x+3/4, z+1/4'
'-y+1/4, x+3/4, z+3/4'
'x+1/4, z+1/4, -y+1/4'
'-x+1/4, z+3/4, y+3/4'
'-x+3/4, -z+1/4, -y+3/4'
'x+3/4, -z+3/4, y+1/4'
'z+1/4, y+1/4, -x+1/4'
'z+3/4, -y+3/4, x+1/4'
'-z+1/4, y+3/4, x+3/4'
'-z+3/4, -y+1/4, -x+3/4'
'-x+3/4, -y+1/4, -z+3/4'
'x+3/4, y+3/4, -z+1/4'
'x+1/4, -y+3/4, z+3/4'
'-x+1/4, y+1/4, z+1/4'
'-z+3/4, -x+1/4, -y+3/4'
'-z+1/4, x+1/4, y+1/4'
'z+3/4, x+3/4, -y+1/4'
'z+1/4, -x+3/4, y+3/4'
'-y+3/4, -z+1/4, -x+3/4'
'y+1/4, -z+3/4, x+3/4'
'-y+1/4, z+1/4, x+1/4'
'y+3/4, z+3/4, -x+1/4'
'-y, -x, z'
'y+1/2, x, z+1/2'
'-y+1/2, x+1/2, -z'
'y, -x+1/2, -z+1/2'
'-x, -z, y'
'x, -z+1/2, -y+1/2'
'x+1/2, z, y+1/2'
'-x+1/2, z+1/2, -y'
'-z, -y, x'
'-z+1/2, y+1/2, -x'
'z, -y+1/2, -x+1/2'
'z+1/2, y, x+1/2'
'x+1/2, y+1/2, z'
'-x+1/2, -y, z+1/2'
'-x, y, -z'
'x, -y+1/2, -z+1/2'
'z+1/2, x+1/2, y'
'z, -x+1/2, -y+1/2'
'-z+1/2, -x, y+1/2'
'-z, x, -y'
'y+1/2, z+1/2, x'
'-y, z, -x'
'y, -z+1/2, -x+1/2'
'-y+1/2, -z, x+1/2'
'y+1/4, x+3/4, -z+3/4'
'-y+3/4, -x+3/4, -z+1/4'
'y+3/4, -x+1/4, z+3/4'
'-y+1/4, x+1/4, z+1/4'
'x+1/4, z+3/4, -y+3/4'
'-x+1/4, z+1/4, y+1/4'
'-x+3/4, -z+3/4, -y+1/4'
'x+3/4, -z+1/4, y+3/4'
'z+1/4, y+3/4, -x+3/4'
'z+3/4, -y+1/4, x+3/4'
'-z+1/4, y+1/4, x+1/4'
'-z+3/4, -y+3/4, -x+1/4'
'-x+3/4, -y+3/4, -z+1/4'
'x+3/4, y+1/4, -z+3/4'
'x+1/4, -y+1/4, z+1/4'
'-x+1/4, y+3/4, z+3/4'
'-z+3/4, -x+3/4, -y+1/4'
'-z+1/4, x+3/4, y+3/4'
'z+3/4, x+1/4, -y+3/4'
'z+1/4, -x+1/4, y+1/4'
'-y+3/4, -z+3/4, -x+1/4'
'y+1/4, -z+1/4, x+1/4'
'-y+1/4, z+3/4, x+3/4'
'y+3/4, z+1/4, -x+3/4'
'-y, -x+1/2, z+1/2'
'y+1/2, x+1/2, z'
'-y+1/2, x, -z+1/2'
'y, -x, -z'
'-x, -z+1/2, y+1/2'
'x, -z, -y'
'x+1/2, z+1/2, y'
'-x+1/2, z, -y+1/2'
'-z, -y+1/2, x+1/2'
'-z+1/2, y, -x+1/2'
'z, -y, -x'
'z+1/2, y+1/2, x'

loop_
_atom_site_label
_atom_site_occupancy
_atom_site_fract_x
_atom_site_fract_y
_atom_site_fract_z
_atom_site_adp_type
_atom_site_B_iso_or_equiv
_atom_site_type_symbol
MgO 0.9000 0.625000 0.625000 0.625000 Biso 1.23(4) Mg
SiO 0.1000 0.625000 0.625000 0.625000 Biso 1.23(4) Si
SiT 0.8000 0.000000 0.000000 0.000000 Biso 0.70(4) Si
MgT 0.2000 0.000000 0.000000 0.000000 Biso 0.70(4) Mg
O 1.0 0.3685(6) 0.3685(6) 0.3685(6) Biso 0.66(1) O

loop_
_atom_site_aniso_label
_atom_site_aniso_U_11
_atom_site_aniso_U_22
_atom_site_aniso_U_33
_atom_site_aniso_U_12
_atom_site_aniso_U_13
_atom_site_aniso_U_23
MgO 0.01549 0.01549 0.01549 -0.00165 -0.00165 -0.00165
SiO 0.01549 0.01549 0.01549 -0.00165 -0.00165 -0.00165
SiT 0.00890 0.00890 0.00890 0.00000 0.00000 0.00000
MgT 0.00890 0.00890 0.00890 0.00000 0.00000 0.00000
O 0.00857 0.00857 0.00857 0.00000 0.00000 0.00000
